data_7245195
loop_
_publ_author_name
'Lei, Xiaofang'
'Angeli, Giasemi K.'
'Neochoritis, Constantinos G.'
'D\"omling, Alexander'

_publ_section_title
;
 Sustainable multicomponent indole synthesis with broad scope
;
_journal_issue 16
_journal_name_full 'Green Chemistry'
_journal_page_first 6168
_journal_page_last 6171
_journal_paper_doi 10.1039/D2GC02060B
_journal_volume 24
_journal_year 2022
_chemical_formula_moiety 'C17 H15 Cl N2 O'
_chemical_formula_sum 'C17 H15 Cl N2 O'
_chemical_formula_weight 298.76
_chemical_name_systematic LXF-125nl
_space_group_crystal_system triclinic
_space_group_IT_number 2
_space_group_name_Hall '-P 1'
_space_group_name_H-M_alt 'P -1'
_atom_sites_solution_hydrogens geom
_atom_sites_solution_primary iterative
_audit_creation_date 2022-05-25
_audit_creation_method
;
Olex2 1.5
(compiled 2021.12.09 svn.r5202d8cf for OlexSys, GUI svn.r6439)
;
_audit_update_record
;
2022-05-25 deposited with the CCDC.	2022-07-20 downloaded from the CCDC.
;
_cell_angle_alpha 100.1530(10)
_cell_angle_beta 104.0720(10)
_cell_angle_gamma 92.7510(10)
_cell_formula_units_Z 4
_cell_length_a 9.4666(3)
_cell_length_b 9.9691(3)
_cell_length_c 16.3110(4)
_cell_measurement_reflns_used 9953
_cell_measurement_temperature 199.98
_cell_measurement_theta_max 74.46
_cell_measurement_theta_min 4.53
_cell_volume 1463.08(7)
_computing_molecular_graphics 'Olex2 1.5 (Dolomanov et al., 2009)'
_computing_publication_material 'Olex2 1.5 (Dolomanov et al., 2009)'
_computing_structure_refinement 'SHELXL 2018/3 (Sheldrick, 2015)'
_computing_structure_solution 'olex2.solve 1.5 (Bourhis et al., 2015)'
_diffrn_ambient_temperature 199.98
_diffrn_measured_fraction_theta_full 0.997
_diffrn_measured_fraction_theta_max 0.993
_diffrn_measurement_device_type 'Bruker APEX-II CCD'
_diffrn_measurement_method '\f and \w scans'
_diffrn_radiation_type CuK\a
_diffrn_radiation_wavelength 1.54178
_diffrn_reflns_av_R_equivalents 0.0245
_diffrn_reflns_av_unetI/netI 0.0157
_diffrn_reflns_Laue_measured_fraction_full 0.997
_diffrn_reflns_Laue_measured_fraction_max 0.993
_diffrn_reflns_limit_h_max 11
_diffrn_reflns_limit_h_min -11
_diffrn_reflns_limit_k_max 12
_diffrn_reflns_limit_k_min -12
_diffrn_reflns_limit_l_max 20
_diffrn_reflns_limit_l_min -20
_diffrn_reflns_number 36534
_diffrn_reflns_point_group_measured_fraction_full 0.997
_diffrn_reflns_point_group_measured_fraction_max 0.993
_diffrn_reflns_theta_full 67.679
_diffrn_reflns_theta_max 74.551
_diffrn_reflns_theta_min 2.847
_diffrn_standards_number 0
_exptl_absorpt_coefficient_mu 2.304
_exptl_absorpt_correction_T_max 0.7538
_exptl_absorpt_correction_T_min 0.6458
_exptl_absorpt_correction_type multi-scan
_exptl_absorpt_process_details
;
SADABS-2016/2 (Bruker,2016/2) was used for absorption correction.
wR2(int) was 0.1123 before and 0.0486 after correction.
The Ratio of minimum to maximum transmission is 0.8567.
The \l/2 correction factor is Not present.
;
_exptl_crystal_colour 'clear yellowish yellow'
_exptl_crystal_colour_lustre clear
_exptl_crystal_colour_modifier yellowish
_exptl_crystal_colour_primary yellow
_exptl_crystal_density_diffrn 1.356
_exptl_crystal_description block
_exptl_crystal_F_000 624
_exptl_crystal_size_max 0.06
_exptl_crystal_size_mid 0.04
_exptl_crystal_size_min 0.02
_refine_diff_density_max 0.231
_refine_diff_density_min -0.300
_refine_diff_density_rms 0.035
_refine_ls_extinction_coef 0.0006(4)
_refine_ls_extinction_expression Fc^*^=kFc[1+0.001xFc^2^\l^3^/sin(2\q)]^-1/4^
_refine_ls_extinction_method 'SHELXL-2018/3 (Sheldrick 2018)'
_refine_ls_goodness_of_fit_ref 1.065
_refine_ls_hydrogen_treatment constr
_refine_ls_matrix_type full
_refine_ls_number_parameters 384
_refine_ls_number_reflns 5942
_refine_ls_number_restraints 0
_refine_ls_restrained_S_all 1.065
_refine_ls_R_factor_all 0.0413
_refine_ls_R_factor_gt 0.0375
_refine_ls_shift/su_max 0.001
_refine_ls_shift/su_mean 0.000
_refine_ls_structure_factor_coef Fsqd
_refine_ls_weighting_details 'w=1/[\s^2^(Fo^2^)+(0.0566P)^2^+0.3430P] where P=(Fo^2^+2Fc^2^)/3'
_refine_ls_weighting_scheme calc
_refine_ls_wR_factor_gt 0.1080
_refine_ls_wR_factor_ref 0.1122
_reflns_Friedel_coverage 0.000
_reflns_number_gt 5366
_reflns_number_total 5942
_reflns_threshold_expression 'I > 2\s(I)'
_cod_data_source_file d2gc02060b2.cif
_cod_data_source_block cu_lxf125_nl_0m_a
_cod_depositor_comments 'Adding full bibliography for 7245194--7245195.cif.'
_cod_database_code 7245195
_shelx_shelxl_version_number 2018/3
_shelx_space_group_comment
;
The symmetry employed for this shelxl refinement is uniquely defined
by the following loop, which should always be used as a source of
symmetry information in preference to the above space-group names.
They are only intended as comments.
;
_shelx_estimated_absorpt_t_max 0.955
_shelx_estimated_absorpt_t_min 0.874
_olex2_refinement_description
;
1. Fixed Uiso
 At 1.2 times of:
  All C(H) groups, All N(H) groups
 At 1.5 times of:
  All C(H,H,H) groups
2.a Aromatic/amide H refined with riding coordinates:
 N005(H005), N006(H006), N007(H007), N008(H008), C00E(H00E), C00G(H00G),
 C00M(H00M), C00N(H00N), C00O(H00O), C00R(H00R), C00S(H00S), C00U(H00U),
 C00X(H00X), C00Y(H00Y), C00Z(H00Z), C011(H011), C012(H012), C014(H014)
2.b Idealised Me refined as rotating group:
 C00Q(H00A,H00B,H00C), C013(H01D,H01E,H01F), C015(H01A,H01B,H01C), C016(H01G,
 H01H,H01I)
;
_olex2_submission_special_instructions 'No special instructions were received'

loop_
_space_group_symop_operation_xyz
'x, y, z'
'-x, -y, -z'

loop_
_atom_site_label
_atom_site_type_symbol
_atom_site_fract_x
_atom_site_fract_y
_atom_site_fract_z
_atom_site_U_iso_or_equiv
_atom_site_adp_type
_atom_site_occupancy
_atom_site_site_symmetry_order
_atom_site_calc_flag
_atom_site_refinement_flags_posn
_atom_site_refinement_flags_adp
_atom_site_refinement_flags_occupancy
_atom_site_disorder_assembly
_atom_site_disorder_group
Cl01 Cl 0.29557(6) 0.82565(5) -0.01749(3) 0.06908(15) Uani 1 1 d . . . . .
Cl02 Cl 0.68300(5) 0.69652(5) 1.01131(3) 0.07065(15) Uani 1 1 d . . . . .
O003 O 0.44512(11) 0.73508(9) 0.59836(6) 0.0417(2) Uani 1 1 d . . . . .
O004 O 0.54370(10) 0.77732(9) 0.40559(6) 0.0429(2) Uani 1 1 d . . . . .
N005 N 0.29612(12) 0.62030(10) 0.42645(7) 0.0375(2) Uani 1 1 d . . . . .
H005 H 0.353584 0.693471 0.428396 0.045 Uiso 1 1 calc R U . . .
N006 N 0.68244(11) 0.91492(11) 0.57413(7) 0.0369(2) Uani 1 1 d . . . . .
H006 H 0.614013 0.853134 0.575634 0.044 Uiso 1 1 calc R U . . .
N007 N 0.59938(12) 0.96640(10) 0.35335(7) 0.0376(2) Uani 1 1 d . . . . .
H007 H 0.644514 1.049619 0.369343 0.045 Uiso 1 1 calc R U . . .
N008 N 0.40771(13) 0.53103(11) 0.63765(7) 0.0434(3) Uani 1 1 d . . . . .
H008 H 0.374405 0.444358 0.618482 0.052 Uiso 1 1 calc R U . . .
C009 C 0.69818(13) 0.96045(12) 0.50151(8) 0.0351(3) Uani 1 1 d . . . . .
C00A C 0.19308(14) 0.55246(12) 0.35549(8) 0.0370(3) Uani 1 1 d . . . . .
C00B C 0.60595(13) 0.89382(12) 0.41696(8) 0.0353(3) Uani 1 1 d . . . . .
C00C C 0.39006(14) 0.61482(12) 0.57993(8) 0.0359(3) Uani 1 1 d . . . . .
C00D C 0.29592(14) 0.55607(12) 0.49456(8) 0.0365(3) Uani 1 1 d . . . . .
C00E C 0.81772(14) 1.05634(12) 0.52371(8) 0.0366(3) Uani 1 1 d . . . . .
H00E H 0.852458 1.104244 0.485957 0.044 Uiso 1 1 calc R U . . .
C00F C 0.52956(14) 0.92554(13) 0.26504(9) 0.0370(3) Uani 1 1 d . . . . .
C00G C 0.18951(14) 0.44673(13) 0.46797(8) 0.0387(3) Uani 1 1 d . . . . .
H00G H 0.165603 0.385718 0.502267 0.046 Uiso 1 1 calc R U . . .
C00H C 0.87906(13) 1.06998(12) 0.61355(8) 0.0353(3) Uani 1 1 d . . . . .
C00I C 0.79045(13) 0.98136(12) 0.64350(8) 0.0363(3) Uani 1 1 d . . . . .
C00J C 1.00548(14) 1.14483(12) 0.67184(9) 0.0390(3) Uani 1 1 d . . . . .
C00K C 0.12268(14) 0.44291(12) 0.37961(9) 0.0373(3) Uani 1 1 d . . . . .
C00L C 0.47601(15) 0.57260(12) 0.72687(9) 0.0387(3) Uani 1 1 d . . . . .
C00M C 0.15493(15) 0.57876(14) 0.27197(9) 0.0427(3) Uani 1 1 d . . . . .
H00M H 0.203058 0.653436 0.257288 0.051 Uiso 1 1 calc R U . . .
C00N C 0.81952(15) 0.96948(14) 0.72998(9) 0.0423(3) Uani 1 1 d . . . . .
H00N H 0.756314 0.912324 0.749199 0.051 Uiso 1 1 calc R U . . .
C00O C 0.53051(16) 1.02287(14) 0.21318(9) 0.0452(3) Uani 1 1 d . . . . .
H00O H 0.580024 1.111306 0.237868 0.054 Uiso 1 1 calc R U . . .
C00P C 0.00761(15) 0.35721(14) 0.31808(9) 0.0428(3) Uani 1 1 d . . . . .
C00Q C 1.10128(15) 1.23969(14) 0.64165(10) 0.0464(3) Uani 1 1 d . . . . .
H00A H 1.113666 1.196016 0.585438 0.070 Uiso 1 1 calc R U . . .
H00B H 1.197082 1.259948 0.683378 0.070 Uiso 1 1 calc R U . . .
H00C H 1.055554 1.324982 0.636442 0.070 Uiso 1 1 calc R U . . .
C00R C 0.61241(15) 0.64624(13) 0.75610(9) 0.0434(3) Uani 1 1 d . . . . .
H00R H 0.662093 0.670815 0.716059 0.052 Uiso 1 1 calc R U . . .
C00S C 0.40429(16) 0.53563(14) 0.78581(9) 0.0462(3) Uani 1 1 d . . . . .
H00S H 0.310781 0.485109 0.765808 0.055 Uiso 1 1 calc R U . . .
C00T C 0.94252(16) 1.04302(15) 0.78671(9) 0.0455(3) Uani 1 1 d . . . . .
C00U C 0.67613(15) 0.68391(15) 0.84352(10) 0.0473(3) Uani 1 1 d . . . . .
H00U H 0.769236 0.735136 0.863781 0.057 Uiso 1 1 calc R U . . .
C00V C 0.60379(17) 0.64670(15) 0.90127(10) 0.0470(3) Uani 1 1 d . . . . .
C00W C 0.04529(16) 0.49305(15) 0.21150(9) 0.0476(3) Uani 1 1 d . . . . .
C00X C 1.03436(15) 1.12793(14) 0.75636(9) 0.0443(3) Uani 1 1 d . . . . .
H00X H 1.120037 1.175619 0.796077 0.053 Uiso 1 1 calc R U . . .
C00Y C 0.46840(17) 0.57205(15) 0.87322(10) 0.0497(3) Uani 1 1 d . . . . .
H00Y H 0.420059 0.546125 0.913492 0.060 Uiso 1 1 calc R U . . .
C00Z C 0.46040(18) 0.99220(15) 0.12646(10) 0.0513(4) Uani 1 1 d . . . . .
H00Z H 0.461530 1.058922 0.091550 0.062 Uiso 1 1 calc R U . . .
C010 C 0.38854(17) 0.86331(16) 0.09100(10) 0.0490(3) Uani 1 1 d . . . . .
C011 C -0.02647(16) 0.38387(15) 0.23568(10) 0.0481(3) Uani 1 1 d . . . . .
H011 H -0.101821 0.326183 0.192981 0.058 Uiso 1 1 calc R U . . .
C012 C 0.46035(16) 0.79498(14) 0.22724(9) 0.0457(3) Uani 1 1 d . . . . .
H012 H 0.461680 0.726563 0.261182 0.055 Uiso 1 1 calc R U . . .
C013 C -0.07467(17) 0.24533(15) 0.34348(11) 0.0535(4) Uani 1 1 d . . . . .
H01D H -0.005187 0.188391 0.372665 0.080 Uiso 1 1 calc R U . . .
H01E H -0.140573 0.188711 0.291834 0.080 Uiso 1 1 calc R U . . .
H01F H -0.131907 0.285943 0.382494 0.080 Uiso 1 1 calc R U . . .
C014 C 0.38972(18) 0.76478(15) 0.14040(10) 0.0513(4) Uani 1 1 d . . . . .
H014 H 0.342006 0.675900 0.114886 0.062 Uiso 1 1 calc R U . . .
C015 C 0.9809(2) 1.0334(2) 0.88060(11) 0.0649(5) Uani 1 1 d . . . . .
H01A H 0.908592 0.968997 0.890817 0.097 Uiso 1 1 calc R U . . .
H01B H 0.980939 1.123912 0.915779 0.097 Uiso 1 1 calc R U . . .
H01C H 1.078239 1.001149 0.896254 0.097 Uiso 1 1 calc R U . . .
C016 C 0.0012(2) 0.5136(2) 0.11954(11) 0.0665(5) Uani 1 1 d . . . . .
H01G H 0.051843 0.598959 0.114985 0.100 Uiso 1 1 calc R U . . .
H01H H -0.104745 0.518452 0.102158 0.100 Uiso 1 1 calc R U . . .
H01I H 0.027967 0.436584 0.081764 0.100 Uiso 1 1 calc R U . . .

loop_
_atom_site_aniso_label
_atom_site_aniso_U_11
_atom_site_aniso_U_22
_atom_site_aniso_U_33
_atom_site_aniso_U_23
_atom_site_aniso_U_13
_atom_site_aniso_U_12
Cl01 0.0828(3) 0.0709(3) 0.0425(2) 0.00416(18) -0.0003(2) 0.0095(2)
Cl02 0.0723(3) 0.0833(3) 0.0453(2) 0.0130(2) -0.00421(19) -0.0022(2)
O003 0.0504(5) 0.0304(4) 0.0433(5) 0.0060(4) 0.0131(4) -0.0060(4)
O004 0.0466(5) 0.0346(5) 0.0463(5) 0.0074(4) 0.0123(4) -0.0091(4)
N005 0.0412(6) 0.0304(5) 0.0411(6) 0.0074(4) 0.0121(5) -0.0039(4)
N006 0.0345(5) 0.0353(5) 0.0412(6) 0.0087(4) 0.0110(4) -0.0047(4)
N007 0.0406(6) 0.0284(5) 0.0409(6) 0.0050(4) 0.0074(5) -0.0027(4)
N008 0.0573(7) 0.0271(5) 0.0421(6) 0.0055(4) 0.0078(5) -0.0032(5)
C009 0.0351(6) 0.0303(6) 0.0408(7) 0.0067(5) 0.0119(5) 0.0013(5)
C00A 0.0373(6) 0.0325(6) 0.0419(7) 0.0056(5) 0.0124(5) 0.0025(5)
C00B 0.0325(6) 0.0317(6) 0.0421(7) 0.0055(5) 0.0121(5) 0.0008(5)
C00C 0.0396(6) 0.0296(6) 0.0396(7) 0.0046(5) 0.0140(5) 0.0008(5)
C00D 0.0415(7) 0.0301(6) 0.0396(7) 0.0064(5) 0.0145(5) 0.0006(5)
C00E 0.0382(6) 0.0291(6) 0.0439(7) 0.0071(5) 0.0137(5) -0.0013(5)
C00F 0.0365(6) 0.0326(6) 0.0417(7) 0.0066(5) 0.0099(5) 0.0034(5)
C00G 0.0438(7) 0.0314(6) 0.0421(7) 0.0063(5) 0.0149(6) -0.0025(5)
C00H 0.0345(6) 0.0282(5) 0.0432(7) 0.0052(5) 0.0113(5) 0.0014(5)
C00I 0.0332(6) 0.0328(6) 0.0432(7) 0.0083(5) 0.0101(5) 0.0017(5)
C00J 0.0347(6) 0.0301(6) 0.0499(7) 0.0033(5) 0.0103(5) 0.0002(5)
C00K 0.0366(6) 0.0310(6) 0.0448(7) 0.0044(5) 0.0140(5) 0.0004(5)
C00L 0.0466(7) 0.0277(6) 0.0408(7) 0.0070(5) 0.0092(6) 0.0041(5)
C00M 0.0442(7) 0.0416(7) 0.0455(7) 0.0129(6) 0.0139(6) 0.0059(5)
C00N 0.0412(7) 0.0424(7) 0.0447(7) 0.0127(6) 0.0115(6) 0.0004(5)
C00O 0.0536(8) 0.0338(6) 0.0474(8) 0.0089(5) 0.0116(6) -0.0002(6)
C00P 0.0371(6) 0.0367(6) 0.0514(8) 0.0011(6) 0.0111(6) 0.0002(5)
C00Q 0.0395(7) 0.0374(7) 0.0597(9) 0.0022(6) 0.0150(6) -0.0056(5)
C00R 0.0434(7) 0.0387(7) 0.0497(8) 0.0120(6) 0.0125(6) 0.0050(5)
C00S 0.0482(8) 0.0402(7) 0.0487(8) 0.0088(6) 0.0110(6) -0.0040(6)
C00T 0.0450(7) 0.0451(7) 0.0444(8) 0.0106(6) 0.0064(6) 0.0040(6)
C00U 0.0391(7) 0.0439(7) 0.0549(8) 0.0113(6) 0.0035(6) 0.0028(6)
C00V 0.0509(8) 0.0417(7) 0.0455(8) 0.0102(6) 0.0050(6) 0.0073(6)
C00W 0.0473(8) 0.0504(8) 0.0439(8) 0.0092(6) 0.0079(6) 0.0122(6)
C00X 0.0392(7) 0.0396(7) 0.0484(8) 0.0043(6) 0.0042(6) -0.0006(5)
C00Y 0.0541(8) 0.0495(8) 0.0462(8) 0.0111(6) 0.0138(7) 0.0001(6)
C00Z 0.0647(9) 0.0432(7) 0.0470(8) 0.0132(6) 0.0127(7) 0.0069(7)
C010 0.0524(8) 0.0486(8) 0.0429(8) 0.0051(6) 0.0082(6) 0.0094(6)
C011 0.0399(7) 0.0461(8) 0.0511(8) 0.0010(6) 0.0047(6) 0.0012(6)
C012 0.0540(8) 0.0339(6) 0.0450(7) 0.0069(5) 0.0061(6) -0.0004(6)
C013 0.0455(8) 0.0422(7) 0.0690(10) 0.0026(7) 0.0160(7) -0.0095(6)
C014 0.0581(9) 0.0379(7) 0.0504(8) 0.0015(6) 0.0062(7) -0.0022(6)
C015 0.0635(10) 0.0768(12) 0.0494(9) 0.0202(8) 0.0013(8) -0.0044(9)
C016 0.0691(11) 0.0737(11) 0.0513(9) 0.0174(8) 0.0008(8) 0.0112(9)

loop_
_atom_type_symbol
_atom_type_description
_atom_type_scat_dispersion_real
_atom_type_scat_dispersion_imag
_atom_type_scat_source
C C 0.0181 0.0091 'International Tables Vol C Tables 4.2.6.8 and 6.1.1.4'
H H 0.0000 0.0000 'International Tables Vol C Tables 4.2.6.8 and 6.1.1.4'
Cl Cl 0.3639 0.7018 'International Tables Vol C Tables 4.2.6.8 and 6.1.1.4'
N N 0.0311 0.0180 'International Tables Vol C Tables 4.2.6.8 and 6.1.1.4'
O O 0.0492 0.0322 'International Tables Vol C Tables 4.2.6.8 and 6.1.1.4'

loop_
_geom_angle_atom_site_label_1
_geom_angle_atom_site_label_2
_geom_angle_atom_site_label_3
_geom_angle
_geom_angle_site_symmetry_1
_geom_angle_site_symmetry_3
_geom_angle_publ_flag
C00A N005 H005 125.4 . . ?
C00A N005 C00D 109.15(10) . . ?
C00D N005 H005 125.4 . . ?
C009 N006 H006 125.5 . . ?
C00I N006 H006 125.5 . . ?
C00I N006 C009 108.97(10) . . ?
C00B N007 H007 115.9 . . ?
C00B N007 C00F 128.27(11) . . ?
C00F N007 H007 115.9 . . ?
C00C N008 H008 117.6 . . ?
C00C N008 C00L 124.77(11) . . ?
C00L N008 H008 117.6 . . ?
N006 C009 C00B 119.59(11) . . ?
N006 C009 C00E 109.22(11) . . ?
C00E C009 C00B 130.69(12) . . ?
N005 C00A C00K 107.82(11) . . ?
N005 C00A C00M 129.77(12) . . ?
C00M C00A C00K 122.41(12) . . ?
O004 C00B N007 123.75(12) . . ?
O004 C00B C009 120.98(12) . . ?
N007 C00B C009 115.23(10) . . ?
O003 C00C N008 122.76(12) . . ?
O003 C00C C00D 121.73(12) . . ?
N008 C00C C00D 115.46(11) . . ?
N005 C00D C00C 119.80(11) . . ?
N005 C00D C00G 109.14(11) . . ?
C00G C00D C00C 130.78(12) . . ?
C009 C00E H00E 126.5 . . ?
C009 C00E C00H 107.06(11) . . ?
C00H C00E H00E 126.5 . . ?
C00O C00F N007 117.29(11) . . ?
C012 C00F N007 123.89(12) . . ?
C012 C00F C00O 118.82(13) . . ?
C00D C00G H00G 126.6 . . ?
C00D C00G C00K 106.90(11) . . ?
C00K C00G H00G 126.6 . . ?
C00I C00H C00E 106.95(11) . . ?
C00I C00H C00J 119.36(12) . . ?
C00J C00H C00E 133.61(12) . . ?
N006 C00I C00H 107.78(11) . . ?
N006 C00I C00N 129.98(12) . . ?
C00N C00I C00H 122.23(12) . . ?
C00H C00J C00Q 120.39(12) . . ?
C00X C00J C00H 117.24(12) . . ?
C00X C00J C00Q 122.37(12) . . ?
C00A C00K C00G 106.97(11) . . ?
C00P C00K C00A 119.57(13) . . ?
C00P C00K C00G 133.45(12) . . ?
C00R C00L N008 121.59(12) . . ?
C00R C00L C00S 119.79(13) . . ?
C00S C00L N008 118.61(12) . . ?
C00A C00M H00M 121.0 . . ?
C00W C00M C00A 117.96(13) . . ?
C00W C00M H00M 121.0 . . ?
C00I C00N H00N 120.9 . . ?
C00T C00N C00I 118.21(12) . . ?
C00T C00N H00N 120.9 . . ?
C00F C00O H00O 119.6 . . ?
C00Z C00O C00F 120.83(13) . . ?
C00Z C00O H00O 119.6 . . ?
C00K C00P C013 120.53(13) . . ?
C011 C00P C00K 116.93(13) . . ?
C011 C00P C013 122.52(13) . . ?
C00J C00Q H00A 109.5 . . ?
C00J C00Q H00B 109.5 . . ?
C00J C00Q H00C 109.5 . . ?
H00A C00Q H00B 109.5 . . ?
H00A C00Q H00C 109.5 . . ?
H00B C00Q H00C 109.5 . . ?
C00L C00R H00R 120.0 . . ?
C00U C00R C00L 119.97(13) . . ?
C00U C00R H00R 120.0 . . ?
C00L C00S H00S 119.8 . . ?
C00Y C00S C00L 120.34(13) . . ?
C00Y C00S H00S 119.8 . . ?
C00N C00T C00X 119.68(13) . . ?
C00N C00T C015 120.81(14) . . ?
C00X C00T C015 119.50(14) . . ?
C00R C00U H00U 120.2 . . ?
C00V C00U C00R 119.66(13) . . ?
C00V C00U H00U 120.2 . . ?
C00U C00V Cl02 119.56(12) . . ?
C00U C00V C00Y 121.14(14) . . ?
C00Y C00V Cl02 119.30(12) . . ?
C00M C00W C011 119.77(13) . . ?
C00M C00W C016 120.69(15) . . ?
C011 C00W C016 119.54(14) . . ?
C00J C00X C00T 123.20(13) . . ?
C00J C00X H00X 118.4 . . ?
C00T C00X H00X 118.4 . . ?
C00S C00Y C00V 119.10(14) . . ?
C00S C00Y H00Y 120.4 . . ?
C00V C00Y H00Y 120.4 . . ?
C00O C00Z H00Z 120.4 . . ?
C00O C00Z C010 119.25(14) . . ?
C010 C00Z H00Z 120.4 . . ?
C00Z C010 Cl01 119.46(12) . . ?
C014 C010 Cl01 119.69(12) . . ?
C014 C010 C00Z 120.84(14) . . ?
C00P C011 C00W 123.34(13) . . ?
C00P C011 H011 118.3 . . ?
C00W C011 H011 118.3 . . ?
C00F C012 H012 119.9 . . ?
C014 C012 C00F 120.16(13) . . ?
C014 C012 H012 119.9 . . ?
C00P C013 H01D 109.5 . . ?
C00P C013 H01E 109.5 . . ?
C00P C013 H01F 109.5 . . ?
H01D C013 H01E 109.5 . . ?
H01D C013 H01F 109.5 . . ?
H01E C013 H01F 109.5 . . ?
C010 C014 C012 120.04(13) . . ?
C010 C014 H014 120.0 . . ?
C012 C014 H014 120.0 . . ?
C00T C015 H01A 109.5 . . ?
C00T C015 H01B 109.5 . . ?
C00T C015 H01C 109.5 . . ?
H01A C015 H01B 109.5 . . ?
H01A C015 H01C 109.5 . . ?
H01B C015 H01C 109.5 . . ?
C00W C016 H01G 109.5 . . ?
C00W C016 H01H 109.5 . . ?
C00W C016 H01I 109.5 . . ?
H01G C016 H01H 109.5 . . ?
H01G C016 H01I 109.5 . . ?
H01H C016 H01I 109.5 . . ?

loop_
_geom_bond_atom_site_label_1
_geom_bond_atom_site_label_2
_geom_bond_distance
_geom_bond_site_symmetry_2
_geom_bond_publ_flag
Cl01 C010 1.7389(15) . ?
Cl02 C00V 1.7395(15) . ?
O003 C00C 1.2394(15) . ?
O004 C00B 1.2392(15) . ?
N005 H005 0.8800 . ?
N005 C00A 1.3639(17) . ?
N005 C00D 1.3769(16) . ?
N006 H006 0.8800 . ?
N006 C009 1.3784(16) . ?
N006 C00I 1.3685(17) . ?
N007 H007 0.8800 . ?
N007 C00B 1.3570(17) . ?
N007 C00F 1.4078(17) . ?
N008 H008 0.8800 . ?
N008 C00C 1.3514(17) . ?
N008 C00L 1.4183(17) . ?
C009 C00B 1.4632(18) . ?
C009 C00E 1.3786(17) . ?
C00A C00K 1.4144(17) . ?
C00A C00M 1.3968(19) . ?
C00C C00D 1.4612(18) . ?
C00D C00G 1.3808(17) . ?
C00E H00E 0.9500 . ?
C00E C00H 1.4182(18) . ?
C00F C00O 1.3963(18) . ?
C00F C012 1.3936(18) . ?
C00G H00G 0.9500 . ?
C00G C00K 1.4190(19) . ?
C00H C00I 1.4153(17) . ?
C00H C00J 1.4156(18) . ?
C00I C00N 1.3973(19) . ?
C00J C00Q 1.5028(18) . ?
C00J C00X 1.381(2) . ?
C00K C00P 1.4144(18) . ?
C00L C00R 1.3855(19) . ?
C00L C00S 1.3927(19) . ?
C00M H00M 0.9500 . ?
C00M C00W 1.378(2) . ?
C00N H00N 0.9500 . ?
C00N C00T 1.3800(19) . ?
C00O H00O 0.9500 . ?
C00O C00Z 1.381(2) . ?
C00P C011 1.380(2) . ?
C00P C013 1.5029(19) . ?
C00Q H00A 0.9800 . ?
C00Q H00B 0.9800 . ?
C00Q H00C 0.9800 . ?
C00R H00R 0.9500 . ?
C00R C00U 1.382(2) . ?
C00S H00S 0.9500 . ?
C00S C00Y 1.381(2) . ?
C00T C00X 1.415(2) . ?
C00T C015 1.507(2) . ?
C00U H00U 0.9500 . ?
C00U C00V 1.381(2) . ?
C00V C00Y 1.382(2) . ?
C00W C011 1.418(2) . ?
C00W C016 1.509(2) . ?
C00X H00X 0.9500 . ?
C00Y H00Y 0.9500 . ?
C00Z H00Z 0.9500 . ?
C00Z C010 1.382(2) . ?
C010 C014 1.375(2) . ?
C011 H011 0.9500 . ?
C012 H012 0.9500 . ?
C012 C014 1.383(2) . ?
C013 H01D 0.9800 . ?
C013 H01E 0.9800 . ?
C013 H01F 0.9800 . ?
C014 H014 0.9500 . ?
C015 H01A 0.9800 . ?
C015 H01B 0.9800 . ?
C015 H01C 0.9800 . ?
C016 H01G 0.9800 . ?
C016 H01H 0.9800 . ?
C016 H01I 0.9800 . ?

loop_
_geom_torsion_atom_site_label_1
_geom_torsion_atom_site_label_2
_geom_torsion_atom_site_label_3
_geom_torsion_atom_site_label_4
_geom_torsion
_geom_torsion_site_symmetry_1
_geom_torsion_site_symmetry_2
_geom_torsion_site_symmetry_3
_geom_torsion_site_symmetry_4
_geom_torsion_publ_flag
Cl01 C010 C014 C012 -178.39(12) . . . . ?
Cl02 C00V C00Y C00S 178.41(11) . . . . ?
O003 C00C C00D N005 16.74(19) . . . . ?
O003 C00C C00D C00G -156.55(14) . . . . ?
N005 C00A C00K C00G -0.83(14) . . . . ?
N005 C00A C00K C00P 178.48(11) . . . . ?
N005 C00A C00M C00W 179.99(13) . . . . ?
N005 C00D C00G C00K 0.62(14) . . . . ?
N006 C009 C00B O004 -19.74(18) . . . . ?
N006 C009 C00B N007 162.63(11) . . . . ?
N006 C009 C00E C00H 0.43(14) . . . . ?
N006 C00I C00N C00T 175.90(13) . . . . ?
N007 C00F C00O C00Z -177.91(13) . . . . ?
N007 C00F C012 C014 177.66(13) . . . . ?
N008 C00C C00D N005 -165.78(12) . . . . ?
N008 C00C C00D C00G 20.9(2) . . . . ?
N008 C00L C00R C00U -179.41(12) . . . . ?
N008 C00L C00S C00Y 178.83(13) . . . . ?
C009 N006 C00I C00H -1.10(14) . . . . ?
C009 N006 C00I C00N -179.85(13) . . . . ?
C009 C00E C00H C00I -1.09(14) . . . . ?
C009 C00E C00H C00J 175.57(13) . . . . ?
C00A N005 C00D C00C -175.79(11) . . . . ?
C00A N005 C00D C00G -1.16(14) . . . . ?
C00A C00K C00P C011 2.04(19) . . . . ?
C00A C00K C00P C013 -176.40(12) . . . . ?
C00A C00M C00W C011 1.2(2) . . . . ?
C00A C00M C00W C016 -178.48(13) . . . . ?
C00B N007 C00F C00O 175.92(13) . . . . ?
C00B N007 C00F C012 -4.0(2) . . . . ?
C00B C009 C00E C00H -171.17(12) . . . . ?
C00C N008 C00L C00R -50.77(19) . . . . ?
C00C N008 C00L C00S 130.45(14) . . . . ?
C00C C00D C00G C00K 174.45(13) . . . . ?
C00D N005 C00A C00K 1.23(14) . . . . ?
C00D N005 C00A C00M -179.27(13) . . . . ?
C00D C00G C00K C00A 0.13(14) . . . . ?
C00D C00G C00K C00P -179.04(14) . . . . ?
C00E C009 C00B O004 151.13(13) . . . . ?
C00E C009 C00B N007 -26.50(19) . . . . ?
C00E C00H C00I N006 1.35(14) . . . . ?
C00E C00H C00I C00N -179.79(12) . . . . ?
C00E C00H C00J C00Q 3.7(2) . . . . ?
C00E C00H C00J C00X -177.16(13) . . . . ?
C00F N007 C00B O004 -2.7(2) . . . . ?
C00F N007 C00B C009 174.82(11) . . . . ?
C00F C00O C00Z C010 0.0(2) . . . . ?
C00F C012 C014 C010 0.5(2) . . . . ?
C00G C00K C00P C011 -178.87(14) . . . . ?
C00G C00K C00P C013 2.7(2) . . . . ?
C00H C00I C00N C00T -2.7(2) . . . . ?
C00H C00J C00X C00T -1.5(2) . . . . ?
C00I N006 C009 C00B 173.10(10) . . . . ?
C00I N006 C009 C00E 0.42(14) . . . . ?
C00I C00H C00J C00Q -179.94(12) . . . . ?
C00I C00H C00J C00X -0.83(18) . . . . ?
C00I C00N C00T C00X 0.3(2) . . . . ?
C00I C00N C00T C015 -179.30(14) . . . . ?
C00J C00H C00I N006 -175.88(11) . . . . ?
C00J C00H C00I C00N 2.99(19) . . . . ?
C00K C00A C00M C00W -0.6(2) . . . . ?
C00K C00P C011 C00W -1.5(2) . . . . ?
C00L N008 C00C O003 7.2(2) . . . . ?
C00L N008 C00C C00D -170.29(12) . . . . ?
C00L C00R C00U C00V 0.6(2) . . . . ?
C00L C00S C00Y C00V 0.6(2) . . . . ?
C00M C00A C00K C00G 179.62(12) . . . . ?
C00M C00A C00K C00P -1.07(19) . . . . ?
C00M C00W C011 C00P -0.1(2) . . . . ?
C00N C00T C00X C00J 1.8(2) . . . . ?
C00O C00F C012 C014 -2.2(2) . . . . ?
C00O C00Z C010 Cl01 178.15(12) . . . . ?
C00O C00Z C010 C014 -1.9(2) . . . . ?
C00Q C00J C00X C00T 177.57(13) . . . . ?
C00R C00L C00S C00Y 0.0(2) . . . . ?
C00R C00U C00V Cl02 -179.02(11) . . . . ?
C00R C00U C00V C00Y 0.1(2) . . . . ?
C00S C00L C00R C00U -0.6(2) . . . . ?
C00U C00V C00Y C00S -0.7(2) . . . . ?
C00Z C010 C014 C012 1.6(2) . . . . ?
C012 C00F C00O C00Z 2.0(2) . . . . ?
C013 C00P C011 C00W 176.90(14) . . . . ?
C015 C00T C00X C00J -178.55(14) . . . . ?
C016 C00W C011 C00P 179.53(14) . . . . ?
